data_2227431
loop_
_publ_author_name
'Fun, Hoong-Kun'
'Pakathirathien, Charoen'
'Karalai, Chatchanok'
'Chantrapromma, Suchada'

_publ_section_title
;
 <i>ent</i>-5\a,3,15-Dioxodolabr-4(18)-ene-16,18-diol
;
_journal_coeditor_code FJ2353
_journal_issue 11
_journal_name_full 'Acta Crystallographica Section E'
_journal_page_first o2897
_journal_page_last o2898
_journal_paper_doi 10.1107/S1600536810042078
_journal_volume 66
_journal_year 2010
_chemical_formula_iupac 'C20 H30 O4'
_chemical_formula_moiety 'C20 H30 O4'
_chemical_formula_sum 'C20 H30 O4'
_chemical_formula_weight 334.44
_chemical_melting_point_gt 495
_chemical_melting_point_lt 496
_chemical_name_common
;
Tagalsin S
;
_chemical_name_systematic
;
<i>ent</i>-5\a,3,15-Dioxodolabr-4(18)-ene-16,18-diol
;
_space_group_IT_number 19
_symmetry_cell_setting orthorhombic
_symmetry_space_group_name_Hall 'P 2ac 2ab'
_symmetry_space_group_name_H-M 'P 21 21 21'
_atom_sites_solution_hydrogens geom
_atom_sites_solution_primary direct
_atom_sites_solution_secondary difmap
_audit_creation_method SHELXL-97
_cell_angle_alpha 90.00
_cell_angle_beta 90.00
_cell_angle_gamma 90.00
_cell_formula_units_Z 4
_cell_length_a 7.9633(3)
_cell_length_b 10.7166(4)
_cell_length_c 20.8338(7)
_cell_measurement_reflns_used 2691
_cell_measurement_temperature 100
_cell_measurement_theta_max 29.00
_cell_measurement_theta_min 1.95
_cell_volume 1777.95(11)
_computing_cell_refinement 'SAINT (Bruker, 2005)'
_computing_data_collection 'APEX2 (Bruker, 2005)'
_computing_data_reduction 'SAINT (Bruker, 2005)'
_computing_molecular_graphics 'SHELXTL (Sheldrick, 2008)'
_computing_publication_material
;
SHELXTL (Sheldrick, 2008) and PLATON (Spek, 2009)
;
_computing_structure_refinement 'SHELXTL (Sheldrick, 2008)'
_computing_structure_solution 'SHELXTL (Sheldrick, 2008)'
_diffrn_ambient_temperature 100
_diffrn_measured_fraction_theta_full 1.000
_diffrn_measured_fraction_theta_max 1.000
_diffrn_measurement_device_type 'Bruker APEXII CCD area-detector'
_diffrn_measurement_method '\f and \w scans'
_diffrn_radiation_monochromator graphite
_diffrn_radiation_source 'sealed tube'
_diffrn_radiation_type MoK\a
_diffrn_radiation_wavelength 0.71073
_diffrn_reflns_av_R_equivalents 0.0303
_diffrn_reflns_av_sigmaI/netI 0.0304
_diffrn_reflns_limit_h_max 10
_diffrn_reflns_limit_h_min -10
_diffrn_reflns_limit_k_max 10
_diffrn_reflns_limit_k_min -14
_diffrn_reflns_limit_l_max 28
_diffrn_reflns_limit_l_min -24
_diffrn_reflns_number 20568
_diffrn_reflns_theta_full 29.00
_diffrn_reflns_theta_max 29.00
_diffrn_reflns_theta_min 1.95
_diffrn_standards_number 0
_exptl_absorpt_coefficient_mu 0.085
_exptl_absorpt_correction_T_max 0.9917
_exptl_absorpt_correction_T_min 0.9524
_exptl_absorpt_correction_type multi-scan
_exptl_absorpt_process_details '(SADABS; Bruker, 2005)'
_exptl_crystal_colour Colourless
_exptl_crystal_density_diffrn 1.249
_exptl_crystal_density_method 'not measured'
_exptl_crystal_description Plate
_exptl_crystal_F_000 728
_exptl_crystal_size_max 0.58
_exptl_crystal_size_mid 0.51
_exptl_crystal_size_min 0.10
_refine_diff_density_max 0.306
_refine_diff_density_min -0.445
_refine_ls_extinction_method none
_refine_ls_goodness_of_fit_ref 1.089
_refine_ls_hydrogen_treatment constr
_refine_ls_matrix_type full
_refine_ls_number_parameters 220
_refine_ls_number_reflns 2691
_refine_ls_number_restraints 0
_refine_ls_restrained_S_all 1.089
_refine_ls_R_factor_all 0.0769
_refine_ls_R_factor_gt 0.0519
_refine_ls_shift/su_max_lt 0.001
_refine_ls_shift/su_mean 0.001
_refine_ls_structure_factor_coef Fsqd
_refine_ls_weighting_details 'calc w=1/[\s^2^(Fo^2^)+(0.0770P)^2^+0.7994P] where P=(Fo^2^+2Fc^2^)/3'
_refine_ls_weighting_scheme calc
_refine_ls_wR_factor_gt 0.1365
_refine_ls_wR_factor_ref 0.1574
_reflns_number_gt 2084
_reflns_number_total 2691
_reflns_threshold_expression I>2\s(I)
_cod_data_source_file fj2353.cif
_cod_data_source_block I
_cod_database_code 2227431
_cod_database_fobs_code 2227431

loop_
_symmetry_equiv_pos_as_xyz
'x, y, z'
'-x+1/2, -y, z+1/2'
'-x, y+1/2, -z+1/2'
'x+1/2, -y+1/2, -z'

loop_
_atom_site_type_symbol
_atom_site_label
_atom_site_fract_x
_atom_site_fract_y
_atom_site_fract_z
_atom_site_U_iso_or_equiv
_atom_site_adp_type
_atom_site_calc_flag
_atom_site_refinement_flags
_atom_site_occupancy
_atom_site_disorder_assembly
_atom_site_disorder_group
O O1 0.9767(3) 0.4254(2) 0.05460(11) 0.0420(6) Uani d . 1 . .
O O2 1.2362(4) 0.3517(3) 0.10215(15) 0.0633(8) Uani d . 1 . .
H H1O2 1.1724 0.3988 0.0830 0.095 Uiso calc R 1 . .
O O3 0.5983(4) 0.4271(2) 0.41250(10) 0.0413(6) Uani d . 1 . .
O O4 0.6697(4) 0.3378(2) 0.52946(11) 0.0552(8) Uani d . 1 . .
H H1O4 0.6102 0.4000 0.5273 0.083 Uiso calc R 1 . .
C C1 0.6196(4) 0.2200(3) 0.09423(15) 0.0360(8) Uani d . 1 . .
H H1A 0.5759 0.1550 0.0665 0.043 Uiso calc R 1 . .
H H1B 0.5242 0.2658 0.1110 0.043 Uiso calc R 1 . .
C C2 0.7243(4) 0.3092(3) 0.05327(15) 0.0379(8) Uani d . 1 . .
H H2A 0.7218 0.2792 0.0094 0.045 Uiso calc R 1 . .
H H2B 0.6696 0.3900 0.0537 0.045 Uiso calc R 1 . .
C C3 0.9026(4) 0.3276(3) 0.07172(13) 0.0294(7) Uani d . 1 . .
C C4 0.9885(3) 0.2325(3) 0.10845(12) 0.0221(5) Uani d . 1 . .
C C5 0.8927(4) 0.1186(3) 0.13108(13) 0.0230(6) Uani d . 1 . .
C C6 0.9782(4) 0.0532(3) 0.18765(13) 0.0301(7) Uani d . 1 . .
H H6A 0.9239 -0.0267 0.1947 0.036 Uiso calc R 1 . .
H H6B 1.0944 0.0370 0.1765 0.036 Uiso calc R 1 . .
C C7 0.9731(4) 0.1276(3) 0.24997(14) 0.0272(6) Uani d . 1 . .
H H7A 1.0337 0.2054 0.2446 0.033 Uiso calc R 1 . .
H H7B 1.0269 0.0805 0.2840 0.033 Uiso calc R 1 . .
C C8 0.7911(4) 0.1547(2) 0.26801(13) 0.0226(6) Uani d . 1 . .
H H8A 0.7344 0.0737 0.2708 0.027 Uiso calc R 1 . .
C C9 0.6987(3) 0.2298(2) 0.21580(13) 0.0200(5) Uani d . 1 . .
C C10 0.7108(4) 0.1569(3) 0.15117(13) 0.0241(6) Uani d . 1 . .
H H10A 0.6510 0.0783 0.1585 0.029 Uiso calc R 1 . .
C C11 0.5122(4) 0.2385(3) 0.23683(14) 0.0318(7) Uani d . 1 . .
H H11A 0.4514 0.2889 0.2059 0.038 Uiso calc R 1 . .
H H11B 0.4636 0.1555 0.2363 0.038 Uiso calc R 1 . .
C C12 0.4884(4) 0.2955(3) 0.30434(14) 0.0338(7) Uani d . 1 . .
H H12A 0.5200 0.3828 0.3030 0.041 Uiso calc R 1 . .
H H12B 0.3705 0.2912 0.3157 0.041 Uiso calc R 1 . .
C C13 0.5915(4) 0.2302(3) 0.35673(14) 0.0276(6) Uani d . 1 . .
C C14 0.7769(4) 0.2146(2) 0.33451(13) 0.0227(6) Uani d . 1 . .
H H14A 0.8305 0.2958 0.3336 0.027 Uiso calc R 1 . .
H H14B 0.8364 0.1633 0.3654 0.027 Uiso calc R 1 . .
C C15 0.6017(4) 0.3139(3) 0.41616(14) 0.0290(6) Uani d . 1 . .
C C16 0.6242(5) 0.2539(3) 0.48109(14) 0.0394(8) Uani d . 1 . .
H H16A 0.5201 0.2133 0.4932 0.047 Uiso calc R 1 . .
H H16B 0.7100 0.1900 0.4778 0.047 Uiso calc R 1 . .
C C17 0.5129(5) 0.1042(3) 0.37320(18) 0.0463(9) Uani d . 1 . .
H H17A 0.4050 0.1172 0.3926 0.070 Uiso calc R 1 . .
H H17B 0.5844 0.0603 0.4026 0.070 Uiso calc R 1 . .
H H17C 0.4998 0.0559 0.3347 0.070 Uiso calc R 1 . .
C C18 1.1538(4) 0.2500(3) 0.11951(15) 0.0342(7) Uani d . 1 . .
H H18A 1.2130 0.1872 0.1404 0.041 Uiso calc R 1 . .
C C19 0.8839(5) 0.0238(3) 0.07522(15) 0.0352(7) Uani d . 1 . .
H H19A 0.9938 -0.0099 0.0674 0.053 Uiso calc R 1 . .
H H19B 0.8441 0.0649 0.0372 0.053 Uiso calc R 1 . .
H H19C 0.8085 -0.0427 0.0864 0.053 Uiso calc R 1 . .
C C20 0.7677(4) 0.3630(2) 0.21044(13) 0.0236(6) Uani d . 1 . .
H H20A 0.7370 0.4095 0.2480 0.035 Uiso calc R 1 . .
H H20B 0.7213 0.4026 0.1731 0.035 Uiso calc R 1 . .
H H20C 0.8878 0.3602 0.2068 0.035 Uiso calc R 1 . .

loop_
_atom_site_aniso_label
_atom_site_aniso_U_11
_atom_site_aniso_U_22
_atom_site_aniso_U_33
_atom_site_aniso_U_12
_atom_site_aniso_U_13
_atom_site_aniso_U_23
O1 0.0564(16) 0.0328(12) 0.0369(12) 0.0036(12) 0.0098(12) 0.0126(10)
O2 0.0435(16) 0.0705(19) 0.076(2) -0.0151(15) 0.0071(15) 0.0049(17)
O3 0.0643(16) 0.0281(11) 0.0314(11) 0.0050(12) -0.0030(12) -0.0080(10)
O4 0.088(2) 0.0437(14) 0.0337(12) 0.0225(15) -0.0180(13) -0.0096(11)
C1 0.0222(14) 0.056(2) 0.0301(15) 0.0036(14) -0.0107(12) -0.0167(15)
C2 0.0410(19) 0.0438(19) 0.0290(16) 0.0139(16) -0.0147(14) -0.0040(14)
C3 0.0375(16) 0.0331(16) 0.0177(13) 0.0076(14) 0.0011(12) 0.0008(12)
C4 0.0231(13) 0.0252(13) 0.0180(12) 0.0007(11) -0.0014(10) -0.0005(10)
C5 0.0233(13) 0.0212(13) 0.0245(13) 0.0021(11) -0.0020(11) -0.0020(10)
C6 0.0374(17) 0.0228(14) 0.0303(14) 0.0123(13) 0.0022(13) 0.0022(12)
C7 0.0310(15) 0.0272(14) 0.0232(12) 0.0127(13) -0.0015(12) 0.0032(11)
C8 0.0289(14) 0.0133(11) 0.0254(13) 0.0001(11) 0.0041(11) 0.0011(10)
C9 0.0154(11) 0.0198(12) 0.0248(13) -0.0013(10) -0.0024(10) -0.0051(11)
C10 0.0212(13) 0.0241(14) 0.0269(14) -0.0030(11) -0.0016(11) -0.0068(12)
C11 0.0190(13) 0.0440(18) 0.0325(16) -0.0016(13) -0.0016(11) -0.0148(14)
C12 0.0187(14) 0.0483(18) 0.0345(15) 0.0004(14) 0.0012(12) -0.0138(14)
C13 0.0288(14) 0.0250(14) 0.0290(14) -0.0062(13) 0.0068(12) -0.0070(12)
C14 0.0293(14) 0.0145(12) 0.0242(13) 0.0027(11) 0.0002(11) 0.0009(10)
C15 0.0265(14) 0.0320(15) 0.0286(15) 0.0014(13) 0.0044(12) -0.0051(12)
C16 0.050(2) 0.0347(17) 0.0333(18) 0.0056(17) 0.0005(15) -0.0039(15)
C17 0.057(2) 0.0367(18) 0.0451(19) -0.0219(17) 0.0195(18) -0.0115(15)
C18 0.0254(14) 0.0401(18) 0.0372(17) -0.0031(14) -0.0048(13) 0.0034(15)
C19 0.0434(19) 0.0287(15) 0.0335(16) 0.0018(15) 0.0058(15) -0.0086(13)
C20 0.0285(14) 0.0170(12) 0.0253(13) 0.0036(11) -0.0081(11) -0.0002(11)

loop_
_atom_type_symbol
_atom_type_description
_atom_type_scat_dispersion_real
_atom_type_scat_dispersion_imag
_atom_type_scat_source
C C 0.0033 0.0000 'International Tables Vol C Tables 4.2.6.8 and 6.1.1.4'
H H 0.0000 0.0000 'International Tables Vol C Tables 4.2.6.8 and 6.1.1.4'
O O 0.0106 0.0000 'International Tables Vol C Tables 4.2.6.8 and 6.1.1.4'

loop_
_geom_angle_atom_site_label_1
_geom_angle_atom_site_label_2
_geom_angle_atom_site_label_3
_geom_angle_site_symmetry_1
_geom_angle_site_symmetry_3
_geom_angle
_geom_angle_publ_flag
C18 O2 H1O2 . . 109.5 ?
C16 O4 H1O4 . . 109.5 ?
C2 C1 C10 . . 116.4(3) ?
C2 C1 H1A . . 108.2 ?
C10 C1 H1A . . 108.2 ?
C2 C1 H1B . . 108.2 ?
C10 C1 H1B . . 108.2 ?
H1A C1 H1B . . 107.3 ?
C3 C2 C1 . . 117.4(3) ?
C3 C2 H2A . . 107.9 ?
C1 C2 H2A . . 107.9 ?
C3 C2 H2B . . 107.9 ?
C1 C2 H2B . . 107.9 ?
H2A C2 H2B . . 107.2 ?
O1 C3 C4 . . 121.1(3) ?
O1 C3 C2 . . 119.2(3) ?
C4 C3 C2 . . 119.7(3) ?
C18 C4 C3 . . 117.0(3) ?
C18 C4 C5 . . 123.4(3) ?
C3 C4 C5 . . 119.6(3) ?
C4 C5 C6 . . 112.6(2) ?
C4 C5 C19 . . 108.5(2) ?
C6 C5 C19 . . 107.4(2) ?
C4 C5 C10 . . 109.8(2) ?
C6 C5 C10 . . 109.0(2) ?
C19 C5 C10 . . 109.4(2) ?
C7 C6 C5 . . 113.8(2) ?
C7 C6 H6A . . 108.8 ?
C5 C6 H6A . . 108.8 ?
C7 C6 H6B . . 108.8 ?
C5 C6 H6B . . 108.8 ?
H6A C6 H6B . . 107.7 ?
C6 C7 C8 . . 109.5(3) ?
C6 C7 H7A . . 109.8 ?
C8 C7 H7A . . 109.8 ?
C6 C7 H7B . . 109.8 ?
C8 C7 H7B . . 109.8 ?
H7A C7 H7B . . 108.2 ?
C7 C8 C14 . . 111.9(2) ?
C7 C8 C9 . . 112.3(2) ?
C14 C8 C9 . . 112.6(2) ?
C7 C8 H8A . . 106.5 ?
C14 C8 H8A . . 106.5 ?
C9 C8 H8A . . 106.5 ?
C20 C9 C8 . . 111.5(2) ?
C20 C9 C11 . . 107.9(2) ?
C8 C9 C11 . . 106.8(2) ?
C20 C9 C10 . . 112.4(2) ?
C8 C9 C10 . . 108.6(2) ?
C11 C9 C10 . . 109.5(2) ?
C1 C10 C9 . . 114.5(2) ?
C1 C10 C5 . . 110.2(2) ?
C9 C10 C5 . . 114.9(2) ?
C1 C10 H10A . . 105.5 ?
C9 C10 H10A . . 105.5 ?
C5 C10 H10A . . 105.5 ?
C12 C11 C9 . . 113.5(2) ?
C12 C11 H11A . . 108.9 ?
C9 C11 H11A . . 108.9 ?
C12 C11 H11B . . 108.9 ?
C9 C11 H11B . . 108.9 ?
H11A C11 H11B . . 107.7 ?
C13 C12 C11 . . 113.7(3) ?
C13 C12 H12A . . 108.8 ?
C11 C12 H12A . . 108.8 ?
C13 C12 H12B . . 108.8 ?
C11 C12 H12B . . 108.8 ?
H12A C12 H12B . . 107.7 ?
C17 C13 C15 . . 111.0(2) ?
C17 C13 C12 . . 110.1(3) ?
C15 C13 C12 . . 109.7(2) ?
C17 C13 C14 . . 111.2(3) ?
C15 C13 C14 . . 104.7(2) ?
C12 C13 C14 . . 110.2(2) ?
C8 C14 C13 . . 112.6(2) ?
C8 C14 H14A . . 109.1 ?
C13 C14 H14A . . 109.1 ?
C8 C14 H14B . . 109.1 ?
C13 C14 H14B . . 109.1 ?
H14A C14 H14B . . 107.8 ?
O3 C15 C16 . . 118.9(3) ?
O3 C15 C13 . . 122.2(3) ?
C16 C15 C13 . . 118.8(3) ?
O4 C16 C15 . . 113.8(3) ?
O4 C16 H16A . . 108.8 ?
C15 C16 H16A . . 108.8 ?
O4 C16 H16B . . 108.8 ?
C15 C16 H16B . . 108.8 ?
H16A C16 H16B . . 107.7 ?
C13 C17 H17A . . 109.5 ?
C13 C17 H17B . . 109.5 ?
H17A C17 H17B . . 109.5 ?
C13 C17 H17C . . 109.5 ?
H17A C17 H17C . . 109.5 ?
H17B C17 H17C . . 109.5 ?
O2 C18 C4 . . 123.4(3) ?
O2 C18 H18A . . 118.3 ?
C4 C18 H18A . . 118.3 ?
C5 C19 H19A . . 109.5 ?
C5 C19 H19B . . 109.5 ?
H19A C19 H19B . . 109.5 ?
C5 C19 H19C . . 109.5 ?
H19A C19 H19C . . 109.5 ?
H19B C19 H19C . . 109.5 ?
C9 C20 H20A . . 109.5 ?
C9 C20 H20B . . 109.5 ?
H20A C20 H20B . . 109.5 ?
C9 C20 H20C . . 109.5 ?
H20A C20 H20C . . 109.5 ?
H20B C20 H20C . . 109.5 ?

loop_
_geom_bond_atom_site_label_1
_geom_bond_atom_site_label_2
_geom_bond_site_symmetry_2
_geom_bond_distance
_geom_bond_publ_flag
O1 C3 . 1.254(4) ?
O2 C18 . 1.323(4) ?
O2 H1O2 . 0.8200 ?
O3 C15 . 1.216(4) ?
O4 C16 . 1.398(4) ?
O4 H1O4 . 0.8200 ?
C1 C2 . 1.529(5) ?
C1 C10 . 1.547(4) ?
C1 H1A . 0.9700 ?
C1 H1B . 0.9700 ?
C2 C3 . 1.484(5) ?
C2 H2A . 0.9700 ?
C2 H2B . 0.9700 ?
C3 C4 . 1.446(4) ?
C4 C18 . 1.350(4) ?
C4 C5 . 1.515(4) ?
C5 C6 . 1.531(4) ?
C5 C19 . 1.547(4) ?
C5 C10 . 1.563(4) ?
C6 C7 . 1.525(4) ?
C6 H6A . 0.9700 ?
C6 H6B . 0.9700 ?
C7 C8 . 1.525(4) ?
C7 H7A . 0.9700 ?
C7 H7B . 0.9700 ?
C8 C14 . 1.531(4) ?
C8 C9 . 1.540(4) ?
C8 H8A . 0.9800 ?
C9 C20 . 1.534(4) ?
C9 C11 . 1.551(4) ?
C9 C10 . 1.560(4) ?
C10 H10A . 0.9800 ?
C11 C12 . 1.545(4) ?
C11 H11A . 0.9700 ?
C11 H11B . 0.9700 ?
C12 C13 . 1.535(4) ?
C12 H12A . 0.9700 ?
C12 H12B . 0.9700 ?
C13 C17 . 1.527(4) ?
C13 C15 . 1.531(4) ?
C13 C14 . 1.556(4) ?
C14 H14A . 0.9700 ?
C14 H14B . 0.9700 ?
C15 C16 . 1.508(4) ?
C16 H16A . 0.9700 ?
C16 H16B . 0.9700 ?
C17 H17A . 0.9600 ?
C17 H17B . 0.9600 ?
C17 H17C . 0.9600 ?
C18 H18A . 0.9300 ?
C19 H19A . 0.9600 ?
C19 H19B . 0.9600 ?
C19 H19C . 0.9600 ?
C20 H20A . 0.9600 ?
C20 H20B . 0.9600 ?
C20 H20C . 0.9600 ?

loop_
_geom_hbond_atom_site_label_D
_geom_hbond_atom_site_label_H
_geom_hbond_atom_site_label_A
_geom_hbond_site_symmetry_A
_geom_hbond_distance_DH
_geom_hbond_distance_HA
_geom_hbond_distance_DA
_geom_hbond_angle_DHA
_geom_hbond_publ_flag
O2 H1O2 O1 1_555 0.82 1.69 2.424(4) 148 y
O4 H1O4 O1 2_665 0.82 2.07 2.841(3) 156 y
C1 H1B O2 1_455 0.97 2.48 3.368(5) 152 y
C12 H12A O3 1_555 0.97 2.41 2.799(4) 103 y
C17 H17A O4 4_456 0.96 2.53 3.460(5) 164 y

loop_
_geom_torsion_atom_site_label_1
_geom_torsion_atom_site_label_2
_geom_torsion_atom_site_label_3
_geom_torsion_atom_site_label_4
_geom_torsion_site_symmetry_1
_geom_torsion_site_symmetry_2
_geom_torsion_site_symmetry_3
_geom_torsion_site_symmetry_4
_geom_torsion
_geom_torsion_publ_flag
C10 C1 C2 C3 . . . . -0.2(4) ?
C1 C2 C3 O1 . . . . -157.0(3) ?
C1 C2 C3 C4 . . . . 23.7(4) ?
O1 C3 C4 C18 . . . . -4.4(4) ?
C2 C3 C4 C18 . . . . 175.0(3) ?
O1 C3 C4 C5 . . . . 177.0(2) ?
C2 C3 C4 C5 . . . . -3.6(4) ?
C18 C4 C5 C6 . . . . 22.3(4) ?
C3 C4 C5 C6 . . . . -159.2(2) ?
C18 C4 C5 C19 . . . . -96.4(3) ?
C3 C4 C5 C19 . . . . 82.1(3) ?
C18 C4 C5 C10 . . . . 144.0(3) ?
C3 C4 C5 C10 . . . . -37.5(3) ?
C4 C5 C6 C7 . . . . 69.2(3) ?
C19 C5 C6 C7 . . . . -171.3(3) ?
C10 C5 C6 C7 . . . . -52.9(3) ?
C5 C6 C7 C8 . . . . 58.1(3) ?
C6 C7 C8 C14 . . . . 172.7(2) ?
C6 C7 C8 C9 . . . . -59.5(3) ?
C7 C8 C9 C20 . . . . -68.1(3) ?
C14 C8 C9 C20 . . . . 59.3(3) ?
C7 C8 C9 C11 . . . . 174.2(2) ?
C14 C8 C9 C11 . . . . -58.4(3) ?
C7 C8 C9 C10 . . . . 56.2(3) ?
C14 C8 C9 C10 . . . . -176.4(2) ?
C2 C1 C10 C9 . . . . 91.3(3) ?
C2 C1 C10 C5 . . . . -40.0(3) ?
C20 C9 C10 C1 . . . . -57.5(3) ?
C8 C9 C10 C1 . . . . 178.7(2) ?
C11 C9 C10 C1 . . . . 62.4(3) ?
C20 C9 C10 C5 . . . . 71.4(3) ?
C8 C9 C10 C5 . . . . -52.4(3) ?
C11 C9 C10 C5 . . . . -168.7(3) ?
C4 C5 C10 C1 . . . . 57.8(3) ?
C6 C5 C10 C1 . . . . -178.4(2) ?
C19 C5 C10 C1 . . . . -61.2(3) ?
C4 C5 C10 C9 . . . . -73.3(3) ?
C6 C5 C10 C9 . . . . 50.6(3) ?
C19 C5 C10 C9 . . . . 167.7(2) ?
C20 C9 C11 C12 . . . . -64.2(3) ?
C8 C9 C11 C12 . . . . 55.8(3) ?
C10 C9 C11 C12 . . . . 173.2(3) ?
C9 C11 C12 C13 . . . . -53.6(4) ?
C11 C12 C13 C17 . . . . -74.3(3) ?
C11 C12 C13 C15 . . . . 163.3(3) ?
C11 C12 C13 C14 . . . . 48.6(3) ?
C7 C8 C14 C13 . . . . -174.0(2) ?
C9 C8 C14 C13 . . . . 58.3(3) ?
C17 C13 C14 C8 . . . . 71.3(3) ?
C15 C13 C14 C8 . . . . -168.8(2) ?
C12 C13 C14 C8 . . . . -51.0(3) ?
C17 C13 C15 O3 . . . . -151.8(4) ?
C12 C13 C15 O3 . . . . -30.0(4) ?
C14 C13 C15 O3 . . . . 88.2(4) ?
C17 C13 C15 C16 . . . . 31.0(4) ?
C12 C13 C15 C16 . . . . 152.8(3) ?
C14 C13 C15 C16 . . . . -89.0(3) ?
O3 C15 C16 O4 . . . . -11.1(5) ?
C13 C15 C16 O4 . . . . 166.3(3) ?
C3 C4 C18 O2 . . . . 4.4(5) ?
C5 C4 C18 O2 . . . . -177.1(3) ?

loop_
_cod_related_entry_id
_cod_related_entry_database
_cod_related_entry_code
1 ChemSpider 26231157
